data_4002205
loop_
_publ_author_name
'Inoue, Satoru'
'Minemawari, Hiromi'
'Tsutsumi, Jun&#x2019;ya'
'Chikamatsu, Masayuki'
'Yamada, Toshikazu'
'Horiuchi, Sachio'
'Tanaka, Mutsuo'
'Kumai, Reiji'
'Yoneya, Makoto'
'Hasegawa, Tatsuo'

_publ_section_title
;
 Effects of Substituted Alkyl Chain Length on Solution-Processable Layered
 Organic Semiconductor Crystals
;
_journal_issue 11
_journal_name_full 'Chemistry of Materials'
_journal_page_first 3809
_journal_paper_doi 10.1021/acs.chemmater.5b00810
_journal_volume 27
_journal_year 2015
_chemical_formula_moiety 'C23 H18 S2'
_chemical_formula_sum 'C23 H18 S2'
_chemical_formula_weight 358.52
_space_group_crystal_system monoclinic
_space_group_IT_number 14
_space_group_name_Hall '-P 2ybc'
_space_group_name_H-M_alt 'P 1 21/c 1'
_symmetry_space_group_name_Hall '-P 2ybc'
_symmetry_space_group_name_H-M 'P 1 21/c 1'
_atom_sites_solution_hydrogens geom
_atom_sites_solution_primary direct
_atom_sites_solution_secondary difmap
_cell_angle_alpha 90.0000
_cell_angle_beta 90.0471(7)
_cell_angle_gamma 90.0000
_cell_formula_units_Z 8
_cell_length_a 5.9541(1)
_cell_length_b 38.9909(1)
_cell_length_c 15.7295(7)
_cell_measurement_reflns_used 32158
_cell_measurement_temperature 300
_cell_measurement_theta_max 68.17
_cell_measurement_theta_min 3.03
_cell_volume 3651.69(17)
_computing_cell_refinement 'RAPID AUTO'
_computing_data_collection 'RAPID AUTO (Rigaku, ????)'
_computing_data_reduction 'RAPID AUTO'
_computing_molecular_graphics 'CrystalStructure 4.1'
_computing_publication_material 'CrystalStructure 4.1 (Rigaku, 2014)'
_computing_structure_refinement 'SHELXL97 (Sheldrick, 2008)'
_computing_structure_solution 'SIR2004 (Burla, et al., 2005)'
_diffrn_ambient_temperature 300
_diffrn_detector_area_resol_mean 10.000
_diffrn_measured_fraction_theta_full 0.979
_diffrn_measured_fraction_theta_max 0.977
_diffrn_measurement_device_type 'Rigaku R-AXIS RAPID'
_diffrn_measurement_method \w
_diffrn_radiation_type 'Cu K\a'
_diffrn_radiation_wavelength 1.54187
_diffrn_reflns_av_R_equivalents 0.1060
_diffrn_reflns_laue_measured_fraction_full 0.979
_diffrn_reflns_laue_measured_fraction_max 0.977
_diffrn_reflns_limit_h_max 7
_diffrn_reflns_limit_h_min -7
_diffrn_reflns_limit_k_max 46
_diffrn_reflns_limit_k_min -46
_diffrn_reflns_limit_l_max 18
_diffrn_reflns_limit_l_min -18
_diffrn_reflns_number 40391
_diffrn_reflns_point_group_measured_fraction_full 0.979
_diffrn_reflns_point_group_measured_fraction_max 0.977
_diffrn_reflns_theta_full 67.687
_diffrn_reflns_theta_max 68.215
_diffrn_reflns_theta_min 3.611
_diffrn_standards_number 0
_exptl_absorpt_coefficient_mu 2.632
_exptl_absorpt_correction_T_max 1.000
_exptl_absorpt_correction_T_min 0.365
_exptl_absorpt_correction_type multi-scan
_exptl_absorpt_process_details 'ABSCOR (Rigaku, 1995)'
_exptl_crystal_colour colorless
_exptl_crystal_density_diffrn 1.304
_exptl_crystal_density_method 'not measured'
_exptl_crystal_description platelet
_exptl_crystal_F_000 1504.00
_exptl_crystal_size_max 0.3
_exptl_crystal_size_mid 0.1
_exptl_crystal_size_min 0.02
_refine_diff_density_max 0.31
_refine_diff_density_min -0.28
_refine_ls_extinction_method none
_refine_ls_goodness_of_fit_ref 1.036
_refine_ls_hydrogen_treatment constr
_refine_ls_number_parameters 451
_refine_ls_number_reflns 6510
_refine_ls_number_restraints 0
_refine_ls_R_factor_all 0.1119
_refine_ls_R_factor_gt 0.0874
_refine_ls_shift/su_max 0.000
_refine_ls_structure_factor_coef Fsqd
_refine_ls_weighting_details 'w = 1/[\s^2^(Fo^2^)+(0.1103P)^2^+1.9123P] where P=(Fo^2^+2Fc^2^)/3'
_refine_ls_weighting_scheme calc
_refine_ls_wR_factor_gt 0.2305
_refine_ls_wR_factor_ref 0.2508
_reflns_number_gt 4473
_reflns_number_total 6510
_reflns_threshold_expression F^2^>2.0\s(F^2^)
_cod_data_source_file cm5b00810_si_002.cif
_cod_data_source_block Ph-BTBT-C3
_cod_depositor_comments 'Adding full bibliography for 4002203--4002207.cif.'
_cod_original_cell_volume 3651.7(2)
_cod_database_code 4002205

loop_
_symmetry_equiv_pos_site_id
_space_group_symop_operation_xyz
1 +X,+Y,+Z
2 -X,1/2+Y,1/2-Z
3 -X,-Y,-Z
4 +X,1/2-Y,1/2+Z

loop_
_atom_site_label
_atom_site_type_symbol
_atom_site_fract_x
_atom_site_fract_y
_atom_site_fract_z
_atom_site_U_iso_or_equiv
_atom_site_adp_type
_atom_site_occupancy
_atom_site_site_symmetry_multiplicity
_atom_site_calc_flag
_atom_site_refinement_flags
S1 S 0.80570(18) 0.25401(3) 0.15816(8) 0.0875(4) Uani 1 4 d .
S2 S 0.24024(17) 0.20827(3) 0.04681(8) 0.0892(4) Uani 1 4 d .
S3 S 0.30634(17) 0.25173(3) 0.29811(8) 0.0869(4) Uani 1 4 d .
S4 S -0.25918(17) 0.20591(3) 0.40964(8) 0.0887(4) Uani 1 4 d .
C1 C 0.6705(7) 0.32179(12) 0.1340(3) 0.0897(12) Uani 1 4 d .
C2 C 0.5199(7) 0.34613(12) 0.1023(3) 0.0901(12) Uani 1 4 d .
C3 C 0.3184(7) 0.33325(13) 0.0641(3) 0.0926(13) Uani 1 4 d .
C4 C 0.2718(6) 0.29919(12) 0.0577(3) 0.0839(11) Uani 1 4 d .
C5 C 0.7749(7) 0.16267(12) 0.1453(3) 0.0927(13) Uani 1 4 d .
C6 C 0.7361(8) 0.12892(13) 0.1329(3) 0.1040(14) Uani 1 4 d .
C7 C 0.5409(9) 0.11634(14) 0.0922(4) 0.1074(15) Uani 1 4 d .
C8 C 0.3845(8) 0.14016(12) 0.0643(3) 0.0975(13) Uani 1 4 d .
C9 C 0.4210(7) 0.17481(12) 0.0777(3) 0.0878(12) Uani 1 4 d .
C10 C 0.6199(6) 0.18736(11) 0.1170(3) 0.0815(11) Uani 1 4 d .
C11 C 0.6176(6) 0.22349(12) 0.1186(3) 0.0811(11) Uani 1 4 d .
C12 C 0.4306(6) 0.23857(11) 0.0862(3) 0.0784(11) Uani 1 4 d .
C13 C 0.4267(6) 0.27478(12) 0.0887(3) 0.0799(11) Uani 1 4 d .
C14 C 0.6259(7) 0.28733(11) 0.1265(3) 0.0844(11) Uani 1 4 d .
C15 C 0.5691(8) 0.38349(13) 0.1030(3) 0.0979(13) Uani 1 4 d .
C16 C 0.7550(10) 0.39699(15) 0.1429(5) 0.142(2) Uani 1 4 d .
C17 C 0.8026(11) 0.43144(17) 0.1437(5) 0.156(3) Uani 1 4 d .
C18 C 0.6707(11) 0.45393(16) 0.1036(5) 0.143(2) Uani 1 4 d .
C19 C 0.4856(13) 0.44174(17) 0.0624(5) 0.165(3) Uani 1 4 d .
C20 C 0.4390(11) 0.40714(15) 0.0625(5) 0.148(2) Uani 1 4 d .
C21 C 0.5096(10) 0.07836(14) 0.0780(4) 0.135(2) Uani 1 4 d .
C22 C 0.3393(14) 0.06193(18) 0.1307(6) 0.195(4) Uani 1 4 d .
C23 C 0.3051(13) 0.02483(16) 0.1142(6) 0.201(4) Uani 1 4 d .
C24 C 0.1699(7) 0.31961(12) 0.3222(3) 0.0892(12) Uani 1 4 d .
C25 C 0.0201(7) 0.34371(12) 0.3549(3) 0.0895(12) Uani 1 4 d .
C26 C -0.1815(7) 0.33099(12) 0.3923(3) 0.0930(13) Uani 1 4 d .
C27 C -0.2273(7) 0.29693(12) 0.3988(3) 0.0848(12) Uani 1 4 d .
C28 C 0.2769(7) 0.16063(13) 0.3117(3) 0.0935(13) Uani 1 4 d .
C29 C 0.2402(8) 0.12645(13) 0.3247(3) 0.1022(14) Uani 1 4 d .
C30 C 0.0447(8) 0.11384(13) 0.3659(3) 0.1021(14) Uani 1 4 d .
C31 C -0.1142(8) 0.13801(12) 0.3927(3) 0.0965(13) Uani 1 4 d .
C32 C -0.0761(7) 0.17242(12) 0.3796(3) 0.0890(12) Uani 1 4 d .
C33 C 0.1198(6) 0.18490(12) 0.3396(3) 0.0831(11) Uani 1 4 d .
C34 C 0.1170(6) 0.22105(11) 0.3368(3) 0.0823(11) Uani 1 4 d .
C35 C -0.0702(6) 0.23627(11) 0.3703(3) 0.0803(11) Uani 1 4 d .
C36 C -0.0724(6) 0.27265(12) 0.3682(3) 0.0815(11) Uani 1 4 d .
C37 C 0.1259(7) 0.28495(11) 0.3296(3) 0.0818(11) Uani 1 4 d .
C38 C 0.0686(8) 0.38101(13) 0.3528(3) 0.0975(13) Uani 1 4 d .
C39 C 0.2534(10) 0.39453(16) 0.3117(5) 0.148(2) Uani 1 4 d .
C40 C 0.2994(12) 0.42917(18) 0.3130(5) 0.163(3) Uani 1 4 d .
C41 C 0.1669(12) 0.45129(16) 0.3528(5) 0.142(2) Uani 1 4 d .
C42 C -0.0142(13) 0.43875(17) 0.3958(6) 0.176(3) Uani 1 4 d .
C43 C -0.0577(11) 0.40412(15) 0.3950(5) 0.151(2) Uani 1 4 d .
C44 C 0.0131(9) 0.07616(14) 0.3796(4) 0.1263(19) Uani 1 4 d .
C45 C -0.1598(13) 0.05973(16) 0.3267(5) 0.160(3) Uani 1 4 d .
C46 C -0.1948(13) 0.02228(16) 0.3427(6) 0.188(3) Uani 1 4 d .
H1 H 0.80216 0.32896 0.16042 0.1077 Uiso 1 4 calc R
H2 H 0.21477 0.34888 0.04264 0.1111 Uiso 1 4 calc R
H3 H 0.13798 0.29199 0.03297 0.1006 Uiso 1 4 calc R
H4 H 0.90548 0.16965 0.17279 0.1113 Uiso 1 4 calc R
H5 H 0.84256 0.11325 0.15197 0.1248 Uiso 1 4 calc R
H6 H 0.25505 0.13287 0.03654 0.1169 Uiso 1 4 calc R
H7 H 0.8528 0.3821 0.17061 0.1705 Uiso 1 4 calc R
H8 H 0.92887 0.43925 0.17265 0.1874 Uiso 1 4 calc R
H9 H 0.70409 0.47723 0.10372 0.1721 Uiso 1 4 calc R
H10 H 0.39034 0.45685 0.03423 0.1981 Uiso 1 4 calc R
H11 H 0.31241 0.39955 0.03336 0.1772 Uiso 1 4 calc R
H12 H 0.4705 0.07472 0.0188 0.1620 Uiso 1 4 calc R
H13 H 0.65216 0.06703 0.08809 0.1620 Uiso 1 4 calc R
H14 H 0.19762 0.0737 0.12207 0.2335 Uiso 1 4 calc R
H15 H 0.38097 0.06485 0.18992 0.2335 Uiso 1 4 calc R
H16 H 0.19088 0.01616 0.15148 0.2415 Uiso 1 4 calc R
H17 H 0.25935 0.02159 0.05621 0.2415 Uiso 1 4 calc R
H18 H 0.44305 0.01272 0.12419 0.2415 Uiso 1 4 calc R
H19 H 0.3003 0.32692 0.29514 0.1070 Uiso 1 4 calc R
H20 H -0.28585 0.34662 0.41314 0.1116 Uiso 1 4 calc R
H21 H -0.3611 0.28968 0.42343 0.1017 Uiso 1 4 calc R
H22 H 0.40684 0.16784 0.28422 0.1122 Uiso 1 4 calc R
H23 H 0.34722 0.11084 0.3058 0.1226 Uiso 1 4 calc R
H24 H -0.24539 0.13081 0.41935 0.1157 Uiso 1 4 calc R
H25 H 0.34938 0.37988 0.28247 0.1776 Uiso 1 4 calc R
H26 H 0.42668 0.43724 0.28514 0.1952 Uiso 1 4 calc R
H27 H 0.19663 0.4747 0.35149 0.1710 Uiso 1 4 calc R
H28 H -0.10795 0.45357 0.42548 0.2114 Uiso 1 4 calc R
H29 H -0.18117 0.39618 0.42539 0.1813 Uiso 1 4 calc R
H30 H 0.15519 0.06477 0.36914 0.1516 Uiso 1 4 calc R
H31 H -0.02497 0.07244 0.43888 0.1516 Uiso 1 4 calc R
H32 H -0.11951 0.06281 0.2675 0.1919 Uiso 1 4 calc R
H33 H -0.30118 0.07152 0.33597 0.1919 Uiso 1 4 calc R
H34 H -0.30998 0.01381 0.30549 0.2261 Uiso 1 4 calc R
H35 H -0.05732 0.01015 0.33209 0.2261 Uiso 1 4 calc R
H36 H -0.23938 0.01887 0.4007 0.2261 Uiso 1 4 calc R

loop_
_atom_site_aniso_label
_atom_site_aniso_U_11
_atom_site_aniso_U_22
_atom_site_aniso_U_33
_atom_site_aniso_U_12
_atom_site_aniso_U_13
_atom_site_aniso_U_23
S1 0.0600(6) 0.1042(8) 0.0983(9) 0.0012(5) -0.0092(5) -0.0007(6)
S2 0.0612(6) 0.1046(8) 0.1019(9) -0.0042(5) -0.0070(6) -0.0015(6)
S3 0.0586(6) 0.1033(8) 0.0989(8) 0.0006(5) 0.0081(5) 0.0020(6)
S4 0.0610(6) 0.1037(8) 0.1014(9) -0.0035(5) 0.0076(5) 0.0009(6)
C1 0.064(2) 0.105(3) 0.100(3) 0.001(2) -0.004(2) -0.003(2)
C2 0.073(3) 0.103(3) 0.094(3) 0.004(2) 0.005(2) -0.002(2)
C3 0.061(2) 0.110(3) 0.107(3) 0.003(2) -0.003(2) 0.009(3)
C4 0.052(2) 0.106(3) 0.094(3) -0.001(2) 0.001(2) 0.005(2)
C5 0.067(3) 0.106(3) 0.105(3) -0.001(2) -0.002(2) 0.007(3)
C6 0.075(3) 0.108(4) 0.130(4) 0.008(3) 0.004(3) 0.018(3)
C7 0.085(3) 0.110(4) 0.127(4) -0.006(3) 0.010(3) 0.008(3)
C8 0.078(3) 0.102(3) 0.113(4) -0.009(3) 0.001(2) -0.001(3)
C9 0.064(2) 0.107(3) 0.093(3) 0.001(2) 0.005(2) 0.001(2)
C10 0.060(2) 0.098(3) 0.086(3) -0.001(2) -0.001(2) 0.002(2)
C11 0.050(2) 0.107(3) 0.086(3) -0.001(2) -0.0043(19) -0.008(2)
C12 0.050(2) 0.102(3) 0.083(3) -0.0019(19) -0.0016(18) -0.003(2)
C13 0.051(2) 0.108(3) 0.081(3) -0.005(2) -0.0007(18) -0.001(2)
C14 0.060(2) 0.103(3) 0.091(3) 0.001(2) 0.003(2) 0.003(2)
C15 0.079(3) 0.105(3) 0.110(3) 0.004(3) 0.004(3) -0.007(3)
C16 0.106(4) 0.109(4) 0.211(7) -0.004(3) -0.039(4) -0.009(4)
C17 0.121(5) 0.114(5) 0.233(8) -0.014(4) -0.043(5) -0.009(5)
C18 0.125(5) 0.101(4) 0.204(7) -0.008(4) 0.003(5) -0.020(4)
C19 0.155(6) 0.105(5) 0.234(8) 0.009(4) -0.057(6) 0.000(5)
C20 0.122(5) 0.107(4) 0.214(7) 0.002(4) -0.052(5) 0.000(4)
C21 0.110(4) 0.111(4) 0.184(6) -0.002(3) -0.004(4) 0.003(4)
C22 0.205(8) 0.135(6) 0.244(9) -0.046(6) 0.065(7) -0.015(6)
C23 0.202(8) 0.114(5) 0.288(11) -0.038(5) 0.030(7) -0.013(6)
C24 0.068(3) 0.105(3) 0.095(3) 0.001(2) 0.004(2) 0.006(2)
C25 0.070(3) 0.103(3) 0.095(3) -0.000(2) -0.004(2) -0.001(2)
C26 0.068(3) 0.102(3) 0.109(3) 0.005(2) 0.003(2) -0.006(3)
C27 0.055(2) 0.106(3) 0.094(3) -0.000(2) -0.003(2) -0.003(2)
C28 0.067(3) 0.110(3) 0.104(3) 0.003(2) -0.001(2) -0.010(3)
C29 0.084(3) 0.102(3) 0.120(4) 0.010(3) -0.003(3) -0.014(3)
C30 0.086(3) 0.100(3) 0.121(4) -0.004(3) -0.009(3) -0.005(3)
C31 0.076(3) 0.106(3) 0.107(3) -0.011(3) -0.003(2) 0.004(3)
C32 0.065(2) 0.106(3) 0.096(3) -0.003(2) -0.006(2) 0.001(2)
C33 0.059(2) 0.101(3) 0.089(3) 0.002(2) -0.007(2) -0.001(2)
C34 0.058(2) 0.103(3) 0.086(3) -0.002(2) -0.005(2) 0.004(2)
C35 0.051(2) 0.105(3) 0.085(3) -0.000(2) -0.0007(19) 0.002(2)
C36 0.054(2) 0.107(3) 0.083(3) 0.000(2) -0.0024(19) -0.003(2)
C37 0.062(2) 0.098(3) 0.085(3) -0.001(2) -0.004(2) -0.000(2)
C38 0.076(3) 0.106(3) 0.111(4) 0.002(3) -0.001(3) 0.004(3)
C39 0.115(4) 0.111(4) 0.218(7) -0.003(3) 0.035(5) 0.003(4)
C40 0.132(5) 0.115(5) 0.241(8) -0.014(4) 0.045(5) 0.019(5)
C41 0.138(6) 0.101(4) 0.189(7) -0.001(4) -0.006(5) 0.012(4)
C42 0.151(6) 0.110(5) 0.268(9) -0.001(4) 0.063(6) -0.008(5)
C43 0.124(5) 0.105(4) 0.223(7) -0.005(4) 0.055(5) 0.003(4)
C44 0.100(4) 0.114(4) 0.164(5) -0.004(3) -0.004(4) -0.006(4)
C45 0.166(6) 0.117(5) 0.197(7) -0.015(4) -0.025(5) -0.006(5)
C46 0.199(8) 0.118(5) 0.249(9) -0.030(5) -0.012(7) 0.007(5)

loop_
_atom_type_symbol
_atom_type_description
_atom_type_scat_dispersion_real
_atom_type_scat_dispersion_imag
_atom_type_scat_source
C C 0.0181 0.0091
;
International Tables for Crystallography
(Vol. C, Tables 4.2.6.8 and 6.1.1.4)
;
H H 0.0000 0.0000
;
International Tables for Crystallography
(Vol. C, Table 6.1.1.4)
;
S S 0.3331 0.5567
;
International Tables for Crystallography
(Vol. C, Tables 4.2.6.8 and 6.1.1.4)
;

loop_
_geom_angle_atom_site_label_1
_geom_angle_atom_site_label_2
_geom_angle_atom_site_label_3
_geom_angle
_geom_angle_publ_flag
C11 S1 C14 90.7(2) yes
C9 S2 C12 90.4(2) yes
C34 S3 C37 90.7(2) yes
C32 S4 C35 90.5(2) yes
C2 C1 C14 120.6(4) yes
C1 C2 C3 116.7(4) yes
C1 C2 C15 122.5(4) yes
C3 C2 C15 120.8(4) yes
C2 C3 C4 122.9(4) yes
C3 C4 C13 120.0(4) yes
C6 C5 C10 120.6(4) yes
C5 C6 C7 122.9(5) yes
C6 C7 C8 117.5(5) yes
C6 C7 C21 120.6(5) yes
C8 C7 C21 121.9(5) yes
C7 C8 C9 120.0(4) yes
S2 C9 C8 125.9(3) yes
S2 C9 C10 112.0(3) yes
C8 C9 C10 122.2(4) yes
C5 C10 C9 116.6(4) yes
C5 C10 C11 133.3(4) yes
C9 C10 C11 110.1(4) yes
S1 C11 C10 132.9(3) yes
S1 C11 C12 111.3(3) yes
C10 C11 C12 115.7(4) yes
S2 C12 C11 111.8(3) yes
S2 C12 C13 132.4(3) yes
C11 C12 C13 115.8(4) yes
C4 C13 C12 132.5(4) yes
C4 C13 C14 117.3(4) yes
C12 C13 C14 110.1(3) yes
S1 C14 C1 125.5(3) yes
S1 C14 C13 112.0(3) yes
C1 C14 C13 122.4(4) yes
C2 C15 C16 122.4(5) yes
C2 C15 C20 123.3(5) yes
C16 C15 C20 114.3(5) yes
C15 C16 C17 122.9(6) yes
C16 C17 C18 121.1(7) yes
C17 C18 C19 118.1(6) yes
C18 C19 C20 120.3(7) yes
C15 C20 C19 123.3(6) yes
C7 C21 C22 115.6(5) yes
C21 C22 C23 115.1(7) yes
C25 C24 C37 120.4(4) yes
C24 C25 C26 117.2(4) yes
C24 C25 C38 121.8(4) yes
C26 C25 C38 121.0(4) yes
C25 C26 C27 122.6(4) yes
C26 C27 C36 120.0(4) yes
C29 C28 C33 120.3(4) yes
C28 C29 C30 122.5(5) yes
C29 C30 C31 117.3(4) yes
C29 C30 C44 120.6(5) yes
C31 C30 C44 122.1(5) yes
C30 C31 C32 120.0(4) yes
S4 C32 C31 125.4(3) yes
S4 C32 C33 112.0(3) yes
C31 C32 C33 122.6(4) yes
C28 C33 C32 117.3(4) yes
C28 C33 C34 132.3(4) yes
C32 C33 C34 110.4(4) yes
S3 C34 C33 133.3(3) yes
S3 C34 C35 111.2(3) yes
C33 C34 C35 115.5(4) yes
S4 C35 C34 111.6(3) yes
S4 C35 C36 132.8(3) yes
C34 C35 C36 115.6(4) yes
C27 C36 C35 132.1(4) yes
C27 C36 C37 117.9(4) yes
C35 C36 C37 110.0(4) yes
S3 C37 C24 125.6(3) yes
S3 C37 C36 112.5(3) yes
C24 C37 C36 121.8(4) yes
C25 C38 C39 122.7(5) yes
C25 C38 C43 122.3(5) yes
C39 C38 C43 114.8(5) yes
C38 C39 C40 121.7(6) yes
C39 C40 C41 121.7(7) yes
C40 C41 C42 118.2(6) yes
C41 C42 C43 119.8(7) yes
C38 C43 C42 123.7(6) yes
C30 C44 C45 115.7(5) yes
C44 C45 C46 115.3(6) yes
C2 C1 H1 119.704 no
C14 C1 H1 119.677 no
C2 C3 H2 118.525 no
C4 C3 H2 118.550 no
C3 C4 H3 119.998 no
C13 C4 H3 120.002 no
C6 C5 H4 119.679 no
C10 C5 H4 119.681 no
C5 C6 H5 118.521 no
C7 C6 H5 118.547 no
C7 C8 H6 119.996 no
C9 C8 H6 119.969 no
C15 C16 H7 118.524 no
C17 C16 H7 118.537 no
C16 C17 H8 119.424 no
C18 C17 H8 119.429 no
C17 C18 H9 120.977 no
C19 C18 H9 120.965 no
C18 C19 H10 119.864 no
C20 C19 H10 119.870 no
C15 C20 H11 118.379 no
C19 C20 H11 118.335 no
C7 C21 H12 108.357 no
C7 C21 H13 108.358 no
C22 C21 H12 108.377 no
C22 C21 H13 108.382 no
H12 C21 H13 107.453 no
C21 C22 H14 108.496 no
C21 C22 H15 108.492 no
C23 C22 H14 108.504 no
C23 C22 H15 108.521 no
H14 C22 H15 107.507 no
C22 C23 H16 109.473 no
C22 C23 H17 109.493 no
C22 C23 H18 109.483 no
H16 C23 H17 109.464 no
H16 C23 H18 109.458 no
H17 C23 H18 109.458 no
C25 C24 H19 119.783 no
C37 C24 H19 119.797 no
C25 C26 H20 118.685 no
C27 C26 H20 118.671 no
C26 C27 H21 119.998 no
C36 C27 H21 120.000 no
C29 C28 H22 119.842 no
C33 C28 H22 119.810 no
C28 C29 H23 118.759 no
C30 C29 H23 118.756 no
C30 C31 H24 120.015 no
C32 C31 H24 120.034 no
C38 C39 H25 119.140 no
C40 C39 H25 119.124 no
C39 C40 H26 119.141 no
C41 C40 H26 119.173 no
C40 C41 H27 120.929 no
C42 C41 H27 120.913 no
C41 C42 H28 120.109 no
C43 C42 H28 120.075 no
C38 C43 H29 118.156 no
C42 C43 H29 118.147 no
C30 C44 H30 108.347 no
C30 C44 H31 108.344 no
C45 C44 H30 108.333 no
C45 C44 H31 108.346 no
H30 C44 H31 107.433 no
C44 C45 H32 108.442 no
C44 C45 H33 108.426 no
C46 C45 H32 108.444 no
C46 C45 H33 108.457 no
H32 C45 H33 107.474 no
C45 C46 H34 109.454 no
C45 C46 H35 109.457 no
C45 C46 H36 109.461 no
H34 C46 H35 109.486 no
H34 C46 H36 109.483 no
H35 C46 H36 109.488 no

loop_
_geom_bond_atom_site_label_1
_geom_bond_atom_site_label_2
_geom_bond_distance
_geom_bond_publ_flag
S1 C11 1.748(4) yes
S1 C14 1.755(4) yes
S2 C9 1.759(5) yes
S2 C12 1.750(4) yes
S3 C34 1.753(4) yes
S3 C37 1.755(4) yes
S4 C32 1.766(5) yes
S4 C35 1.747(4) yes
C1 C2 1.397(6) yes
C1 C14 1.375(6) yes
C2 C3 1.433(6) yes
C2 C15 1.486(7) yes
C3 C4 1.360(7) yes
C4 C13 1.411(6) yes
C5 C6 1.350(7) yes
C5 C10 1.406(6) yes
C6 C7 1.415(7) yes
C7 C8 1.386(7) yes
C7 C21 1.509(8) yes
C8 C9 1.384(7) yes
C9 C10 1.422(6) yes
C10 C11 1.409(6) yes
C11 C12 1.358(5) yes
C12 C13 1.413(6) yes
C13 C14 1.414(6) yes
C15 C16 1.377(8) yes
C15 C20 1.362(8) yes
C16 C17 1.373(9) yes
C17 C18 1.335(10) yes
C18 C19 1.363(10) yes
C19 C20 1.377(9) yes
C21 C22 1.459(10) yes
C22 C23 1.484(10) yes
C24 C25 1.395(6) yes
C24 C37 1.382(6) yes
C25 C26 1.426(6) yes
C25 C38 1.483(7) yes
C26 C27 1.360(7) yes
C27 C36 1.407(6) yes
C28 C29 1.366(7) yes
C28 C33 1.401(6) yes
C29 C30 1.421(7) yes
C30 C31 1.401(7) yes
C30 C44 1.497(7) yes
C31 C32 1.376(7) yes
C32 C33 1.412(6) yes
C33 C34 1.410(6) yes
C34 C35 1.369(5) yes
C35 C36 1.419(6) yes
C36 C37 1.412(6) yes
C38 C39 1.381(8) yes
C38 C43 1.349(8) yes
C39 C40 1.378(9) yes
C40 C41 1.327(10) yes
C41 C42 1.363(11) yes
C42 C43 1.375(9) yes
C44 C45 1.470(9) yes
C45 C46 1.496(9) yes
C1 H1 0.930 no
C3 H2 0.930 no
C4 H3 0.930 no
C5 H4 0.930 no
C6 H5 0.930 no
C8 H6 0.930 no
C16 H7 0.930 no
C17 H8 0.930 no
C18 H9 0.930 no
C19 H10 0.930 no
C20 H11 0.930 no
C21 H12 0.970 no
C21 H13 0.970 no
C22 H14 0.970 no
C22 H15 0.970 no
C23 H16 0.960 no
C23 H17 0.960 no
C23 H18 0.960 no
C24 H19 0.930 no
C26 H20 0.930 no
C27 H21 0.930 no
C28 H22 0.930 no
C29 H23 0.930 no
C31 H24 0.930 no
C39 H25 0.930 no
C40 H26 0.930 no
C41 H27 0.930 no
C42 H28 0.930 no
C43 H29 0.930 no
C44 H30 0.970 no
C44 H31 0.970 no
C45 H32 0.970 no
C45 H33 0.970 no
C46 H34 0.960 no
C46 H35 0.960 no
C46 H36 0.960 no

loop_
_geom_contact_atom_site_label_1
_geom_contact_atom_site_label_2
_geom_contact_distance
_geom_contact_publ_flag
_geom_contact_site_symmetry_2
S1 C5 3.572(5) no .
S2 C4 3.554(5) no .
S3 C28 3.563(5) no .
S4 C27 3.558(5) no .
C1 C4 2.801(6) no .
C1 C16 2.978(7) no .
C2 C13 2.845(7) no .
C3 C14 2.742(6) no .
C3 C20 2.969(8) no .
C5 C8 2.791(6) no .
C6 C9 2.734(7) no .
C6 C22 3.522(9) no .
C7 C10 2.836(7) no .
C8 C22 3.236(9) no .
C15 C18 2.812(8) no .
C16 C19 2.687(10) no .
C17 C20 2.685(10) no .
C24 C27 2.799(6) no .
C24 C39 2.968(8) no .
C25 C36 2.833(7) no .
C26 C37 2.748(6) no .
C26 C43 2.945(7) no .
C28 C31 2.798(6) no .
C29 C32 2.740(7) no .
C29 C45 3.527(8) no .
C30 C33 2.837(7) no .
C31 C45 3.235(8) no .
C38 C41 2.802(8) no .
C39 C42 2.695(10) no .
C40 C43 2.673(10) no .
S1 S2 3.5986(16) no 1_655
S1 C35 3.486(4) no 1_655
S1 C36 3.459(4) no 1_655
S1 C37 3.515(4) no 1_655
S2 S1 3.5986(16) no 1_455
S2 C36 3.450(4) no 4_554
S2 C37 3.493(4) no 4_554
S3 S4 3.5992(16) no 1_655
S3 C11 3.554(4) no .
S3 C12 3.454(4) no .
S3 C13 3.490(4) no .
S3 C14 3.584(4) no .
S4 S3 3.5992(16) no 1_455
S4 C13 3.464(4) no 4_455
S4 C14 3.489(5) no 4_455
C11 S3 3.554(4) no .
C12 S3 3.454(4) no .
C13 S3 3.490(4) no .
C13 S4 3.464(4) no 4_654
C14 S3 3.584(4) no .
C14 S4 3.489(5) no 4_654
C35 S1 3.486(4) no 1_455
C36 S1 3.459(4) no 1_455
C36 S2 3.450(4) no 4_555
C37 S1 3.515(4) no 1_455
C37 S2 3.493(4) no 4_555
S1 H1 2.9227 no .
S1 H4 3.3504 no .
S2 H3 3.3277 no .
S2 H6 2.9457 no .
S3 H19 2.9323 no .
S3 H22 3.3324 no .
S4 H21 3.3293 no .
S4 H24 2.9333 no .
C1 H2 3.2462 no .
C1 H7 2.6530 no .
C2 H3 3.2886 no .
C2 H7 2.6542 no .
C2 H11 2.6534 no .
C3 H1 3.2580 no .
C3 H11 2.6301 no .
C6 H6 3.2433 no .
C6 H12 3.1912 no .
C6 H13 2.5631 no .
C6 H15 3.3942 no .
C7 H4 3.2615 no .
C7 H14 2.6765 no .
C7 H15 2.7025 no .
C8 H5 3.2303 no .
C8 H12 2.6991 no .
C8 H13 3.2877 no .
C8 H14 2.9633 no .
C8 H15 3.5396 no .
C9 H4 3.2547 no .
C10 H5 3.2263 no .
C10 H6 3.2910 no .
C11 H4 2.8407 no .
C12 H3 2.8410 no .
C13 H1 3.2759 no .
C13 H2 3.2345 no .
C14 H3 3.2601 no .
C15 H1 2.6944 no .
C15 H2 2.6777 no .
C15 H8 3.2422 no .
C15 H10 3.2377 no .
C16 H1 2.6815 no .
C16 H9 3.2032 no .
C16 H11 3.1494 no .
C17 H10 3.1566 no .
C18 H7 3.1827 no .
C18 H11 3.2035 no .
C19 H8 3.1582 no .
C20 H2 2.6532 no .
C20 H7 3.1480 no .
C20 H9 3.2217 no .
C21 H5 2.6704 no .
C21 H6 2.6903 no .
C21 H16 3.2898 no .
C21 H17 2.6900 no .
C21 H18 2.6900 no .
C22 H6 3.1775 no .
C23 H12 2.6471 no .
C23 H13 2.6733 no .
C24 H20 3.2446 no .
C24 H25 2.6561 no .
C25 H21 3.2795 no .
C25 H25 2.6712 no .
C25 H29 2.6177 no .
C26 H19 3.2558 no .
C26 H29 2.5944 no .
C29 H24 3.2578 no .
C29 H30 2.5553 no .
C29 H31 3.1873 no .
C29 H32 3.3986 no .
C30 H22 3.2770 no .
C30 H32 2.7037 no .
C30 H33 2.6805 no .
C31 H23 3.2474 no .
C31 H30 3.2964 no .
C31 H31 2.7103 no .
C31 H32 3.5323 no .
C31 H33 2.9589 no .
C32 H22 3.2491 no .
C33 H23 3.2335 no .
C33 H24 3.2794 no .
C34 H22 2.8229 no .
C35 H21 2.8351 no .
C36 H19 3.2751 no .
C36 H20 3.2303 no .
C37 H21 3.2599 no .
C38 H19 2.6785 no .
C38 H20 2.6753 no .
C38 H26 3.2384 no .
C38 H28 3.2280 no .
C39 H19 2.6637 no .
C39 H27 3.2058 no .
C39 H29 3.1472 no .
C40 H28 3.1511 no .
C41 H25 3.1874 no .
C41 H29 3.1967 no .
C42 H26 3.1509 no .
C43 H20 2.6370 no .
C43 H25 3.1480 no .
C43 H27 3.2152 no .
C44 H23 2.6722 no .
C44 H24 2.7018 no .
C44 H34 3.3116 no .
C44 H35 2.7128 no .
C44 H36 2.7128 no .
C45 H24 3.1723 no .
C46 H30 2.6940 no .
C46 H31 2.6709 no .
H1 H7 2.0999 no .
H2 H3 2.2699 no .
H2 H11 2.0646 no .
H4 H5 2.2546 no .
H5 H12 3.3977 no .
H5 H13 2.3539 no .
H5 H15 3.3873 no .
H6 H12 2.6201 no .
H6 H13 3.5826 no .
H6 H14 2.6926 no .
H7 H8 2.2741 no .
H8 H9 2.2710 no .
H9 H10 2.3049 no .
H10 H11 2.2819 no .
H12 H14 2.2988 no .
H12 H15 2.7712 no .
H12 H16 3.5138 no .
H12 H17 2.4939 no .
H12 H18 2.9359 no .
H13 H14 2.7713 no .
H13 H15 2.2769 no .
H13 H16 3.5322 no .
H13 H17 2.9764 no .
H13 H18 2.5215 no .
H14 H16 2.2911 no .
H14 H17 2.3102 no .
H14 H18 2.7910 no .
H15 H16 2.2912 no .
H15 H17 2.7911 no .
H15 H18 2.3103 no .
H19 H25 2.0951 no .
H20 H21 2.2707 no .
H20 H29 2.0395 no .
H22 H23 2.2761 no .
H23 H30 2.3513 no .
H23 H31 3.3974 no .
H23 H32 3.4044 no .
H24 H30 3.5980 no .
H24 H31 2.6450 no .
H24 H33 2.6784 no .
H25 H26 2.2838 no .
H26 H27 2.2586 no .
H27 H28 2.3077 no .
H28 H29 2.2798 no .
H30 H32 2.2875 no .
H30 H33 2.7790 no .
H30 H34 3.5520 no .
H30 H35 2.5446 no .
H30 H36 2.9951 no .
H31 H32 2.7789 no .
H31 H33 2.3069 no .
H31 H34 3.5358 no .
H31 H35 2.9592 no .
H31 H36 2.5203 no .
H32 H34 2.3010 no .
H32 H35 2.3205 no .
H32 H36 2.7994 no .
H33 H34 2.3013 no .
H33 H35 2.7996 no .
H33 H36 2.3207 no .
S1 H3 3.1609 no 1_655
S2 H4 3.1896 no 1_455
S2 H21 3.0683 no 4_654
S3 H21 3.1606 no 1_655
S4 H3 3.0585 no 4_555
S4 H22 3.1691 no 1_455
C1 H3 3.4103 no 1_655
C1 H19 3.3664 no .
C2 H19 3.3874 no .
C2 H24 3.3245 no 4_654
C2 H25 3.2857 no .
C3 H1 3.4320 no 1_455
C4 H1 3.4329 no 1_455
C5 H6 3.5293 no 1_655
C5 H22 3.1029 no .
C6 H6 3.4458 no 1_655
C6 H14 3.4950 no 1_655
C6 H20 3.5880 no 4_654
C6 H22 3.4382 no .
C6 H29 3.4432 no 4_654
C6 H32 3.4443 no 1_655
C7 H20 3.3295 no 4_654
C7 H23 3.5599 no .
C7 H29 3.1411 no 4_654
C8 H4 3.5183 no 1_455
C8 H20 3.1269 no 4_654
C9 H4 3.4216 no 1_455
C9 H20 3.2328 no 4_654
C9 H21 3.0810 no 4_654
C9 H22 3.2613 no .
C10 H20 3.5152 no 4_654
C10 H21 3.1759 no 4_654
C10 H22 3.0185 no .
C11 H21 3.1151 no 4_654
C12 H21 3.0509 no 4_654
C14 H3 3.3910 no 1_655
C15 H24 3.1436 no 4_654
C15 H25 3.1153 no .
C16 H25 3.3324 no .
C16 H26 3.3610 no .
C17 H26 3.1653 no .
C17 H31 3.3854 no 4_654
C17 H35 3.4443 no 2_655
C18 H26 3.2704 no .
C18 H31 3.3258 no 4_654
C18 H34 3.4805 no 2_555
C18 H35 3.3354 no 2_655
C18 H36 3.4058 no 4_654
C19 H26 3.5251 no .
C19 H31 3.5476 no 4_654
C19 H36 3.3956 no 2_555
C19 H36 3.3941 no 4_654
C20 H24 3.2857 no 4_654
C20 H31 3.4693 no 4_554
C21 H28 3.5354 no 4_654
C21 H29 3.1850 no 4_654
C22 H5 3.5870 no 1_455
C22 H23 3.3499 no .
C22 H32 3.4789 no .
C23 H27 3.5930 no 2_645
C23 H28 3.0800 no 2_545
C24 H1 3.3752 no 1_455
C24 H21 3.4188 no 1_655
C25 H1 3.3720 no 1_455
C25 H6 3.3081 no 4_555
C25 H7 3.4110 no 1_455
C26 H19 3.4459 no 1_455
C27 H19 3.4537 no 1_455
C28 H4 3.1274 no 1_455
C28 H24 3.5073 no 1_655
C29 H2 3.5641 no 4_555
C29 H4 3.5369 no 1_455
C29 H11 3.4619 no 4_555
C29 H15 3.3117 no .
C29 H24 3.4087 no 1_655
C29 H33 3.4748 no 1_655
C30 H2 3.2952 no 4_555
C30 H5 3.5736 no 1_455
C30 H11 3.1211 no 4_555
C31 H2 3.1068 no 4_555
C31 H22 3.5198 no 1_455
C32 H2 3.2033 no 4_555
C32 H3 3.0606 no 4_555
C32 H4 3.2561 no 1_455
C32 H22 3.4281 no 1_455
C33 H2 3.5005 no 4_555
C33 H3 3.1743 no 4_555
C33 H4 2.9764 no 1_455
C34 H3 3.1303 no 4_555
C34 H4 3.4998 no 1_455
C35 H3 3.0483 no 4_555
C37 H21 3.3964 no 1_655
C38 H6 3.1429 no 4_555
C38 H7 3.1392 no 1_455
C39 H7 3.2927 no 1_455
C39 H8 3.3988 no 1_455
C40 H8 3.1441 no 1_455
C40 H12 3.3969 no 4_555
C41 H8 3.2020 no 1_455
C41 H12 3.3325 no 4_555
C41 H16 3.3075 no 2_555
C41 H17 3.4139 no 4_555
C41 H18 3.3557 no 2_655
C41 H34 3.5877 no 2_555
C42 H8 3.5255 no 1_455
C42 H12 3.5128 no 4_555
C42 H16 3.2815 no 2_555
C42 H17 3.3773 no 4_555
C43 H6 3.2397 no 4_555
C43 H12 3.5173 no 4_455
C44 H10 3.5505 no 4_555
C44 H11 3.1484 no 4_555
C45 H5 3.4515 no 1_455
C45 H15 3.4841 no 1_455
C45 H23 3.5629 no 1_455
C46 H9 3.5109 no 2_645
C46 H10 3.4083 no 2_545
C46 H27 3.5736 no 2_545
H1 C3 3.4320 no 1_655
H1 C4 3.4329 no 1_655
H1 C24 3.3752 no 1_655
H1 C25 3.3720 no 1_655
H1 H2 3.1747 no 1_655
H1 H3 3.1783 no 1_655
H2 C29 3.5641 no 4_554
H2 C30 3.2952 no 4_554
H2 C31 3.1068 no 4_554
H2 C32 3.2033 no 4_554
H2 C33 3.5005 no 4_554
H2 H1 3.1747 no 1_455
H2 H7 3.2220 no 1_455
H2 H24 3.4476 no 4_554
H3 S1 3.1609 no 1_455
H3 S4 3.0585 no 4_554
H3 C1 3.4103 no 1_455
H3 C14 3.3910 no 1_455
H3 C32 3.0606 no 4_554
H3 C33 3.1743 no 4_554
H3 C34 3.1303 no 4_554
H3 C35 3.0483 no 4_554
H3 H1 3.1783 no 1_455
H4 S2 3.1896 no 1_655
H4 C8 3.5183 no 1_655
H4 C9 3.4216 no 1_655
H4 C28 3.1274 no 1_655
H4 C29 3.5369 no 1_655
H4 C32 3.2561 no 1_655
H4 C33 2.9764 no 1_655
H4 C34 3.4998 no 1_655
H4 H6 3.3150 no 1_655
H4 H22 3.4497 no .
H4 H22 3.4612 no 1_655
H5 C22 3.5870 no 1_655
H5 C30 3.5736 no 1_655
H5 C45 3.4515 no 1_655
H5 H6 3.1498 no 1_655
H5 H14 2.6590 no 1_655
H5 H29 3.5856 no 4_654
H5 H32 2.6871 no 1_655
H5 H33 3.4294 no 1_655
H6 C5 3.5293 no 1_455
H6 C6 3.4458 no 1_455
H6 C25 3.3081 no 4_554
H6 C38 3.1429 no 4_554
H6 C43 3.2397 no 4_554
H6 H4 3.3150 no 1_455
H6 H5 3.1498 no 1_455
H6 H20 3.4479 no 4_654
H6 H29 3.3284 no 4_554
H7 C25 3.4110 no 1_655
H7 C38 3.1392 no 1_655
H7 C39 3.2927 no 1_655
H7 H2 3.2220 no 1_655
H7 H11 3.5528 no 1_655
H7 H25 3.4780 no .
H7 H25 3.4405 no 1_655
H8 C39 3.3988 no 1_655
H8 C40 3.1441 no 1_655
H8 C41 3.2020 no 1_655
H8 C42 3.5255 no 1_655
H8 H10 3.5736 no 1_655
H8 H11 3.5242 no 1_655
H8 H26 3.4765 no .
H8 H26 3.4516 no 1_655
H8 H27 3.5154 no 1_655
H8 H35 2.8693 no 2_655
H9 C46 3.5109 no 2_655
H9 H10 3.4101 no 3_665
H9 H30 3.5403 no 2_655
H9 H34 3.0961 no 2_555
H9 H35 2.6621 no 2_655
H9 H36 3.2088 no 2_555
H9 H36 3.5776 no 2_655
H9 H36 3.2150 no 4_654
H10 C44 3.5505 no 4_554
H10 C46 3.4083 no 2_555
H10 H8 3.5736 no 1_455
H10 H9 3.4101 no 3_665
H10 H30 3.0673 no 4_554
H10 H31 3.1084 no 4_554
H10 H34 3.3940 no 2_555
H10 H35 3.5607 no 2_555
H10 H36 2.7757 no 2_555
H10 H36 3.1900 no 4_654
H11 C29 3.4619 no 4_554
H11 C30 3.1211 no 4_554
H11 C44 3.1484 no 4_554
H11 H7 3.5528 no 1_455
H11 H8 3.5242 no 1_455
H11 H24 3.3996 no 4_654
H11 H30 3.0790 no 4_554
H11 H31 2.7261 no 4_554
H12 C40 3.3969 no 4_554
H12 C41 3.3325 no 4_554
H12 C42 3.5128 no 4_554
H12 C43 3.5173 no 4_654
H12 H28 3.1108 no 4_654
H12 H29 2.7844 no 4_654
H13 H14 3.3012 no 1_655
H13 H28 3.0387 no 4_654
H13 H29 3.0978 no 4_654
H13 H32 3.1357 no 1_655
H14 C6 3.4950 no 1_455
H14 H5 2.6590 no 1_455
H14 H13 3.3012 no 1_455
H14 H23 3.3523 no .
H14 H32 2.9976 no .
H15 C29 3.3117 no .
H15 C45 3.4841 no 1_655
H15 H23 2.5649 no .
H15 H30 3.1242 no .
H15 H32 3.2220 no .
H15 H32 3.2149 no 1_655
H15 H33 2.9866 no 1_655
H15 H34 3.2628 no 1_655
H16 C41 3.3075 no 2_545
H16 C42 3.2815 no 2_545
H16 H27 2.8176 no 2_545
H16 H28 2.7684 no 2_545
H16 H32 3.1717 no .
H16 H35 3.2119 no .
H17 C41 3.4139 no 4_554
H17 C42 3.3773 no 4_554
H17 H27 3.5816 no 2_545
H17 H27 3.2446 no 4_554
H17 H28 2.8160 no 2_545
H17 H28 3.1531 no 4_554
H18 C41 3.3557 no 2_645
H18 H26 3.3608 no 2_645
H18 H27 2.6354 no 2_645
H18 H28 3.1477 no 2_545
H18 H34 3.2078 no 1_655
H19 C1 3.3664 no .
H19 C2 3.3874 no .
H19 C26 3.4459 no 1_655
H19 C27 3.4537 no 1_655
H19 H20 3.1779 no 1_655
H19 H21 3.1997 no 1_655
H20 C6 3.5880 no 4_455
H20 C7 3.3295 no 4_455
H20 C8 3.1269 no 4_455
H20 C9 3.2328 no 4_455
H20 C10 3.5152 no 4_455
H20 H6 3.4479 no 4_455
H20 H19 3.1779 no 1_455
H20 H25 3.2582 no 1_455
H21 S2 3.0683 no 4_455
H21 S3 3.1606 no 1_455
H21 C9 3.0810 no 4_455
H21 C10 3.1759 no 4_455
H21 C11 3.1151 no 4_455
H21 C12 3.0509 no 4_455
H21 C24 3.4188 no 1_455
H21 C37 3.3964 no 1_455
H21 H19 3.1997 no 1_455
H22 S4 3.1691 no 1_655
H22 C5 3.1029 no .
H22 C6 3.4382 no .
H22 C9 3.2613 no .
H22 C10 3.0185 no .
H22 C31 3.5198 no 1_655
H22 C32 3.4281 no 1_655
H22 H4 3.4612 no 1_455
H22 H4 3.4497 no .
H22 H24 3.2989 no 1_655
H23 C7 3.5599 no .
H23 C22 3.3499 no .
H23 C45 3.5629 no 1_655
H23 H14 3.3523 no .
H23 H15 2.5649 no .
H23 H24 3.1101 no 1_655
H23 H33 2.6375 no 1_655
H24 C2 3.3245 no 4_455
H24 C15 3.1436 no 4_455
H24 C20 3.2857 no 4_455
H24 C28 3.5073 no 1_455
H24 C29 3.4087 no 1_455
H24 H2 3.4476 no 4_555
H24 H11 3.3996 no 4_455
H24 H22 3.2989 no 1_455
H24 H23 3.1101 no 1_455
H25 C2 3.2857 no .
H25 C15 3.1153 no .
H25 C16 3.3324 no .
H25 H7 3.4405 no 1_455
H25 H7 3.4780 no .
H25 H20 3.2582 no 1_655
H26 C16 3.3610 no .
H26 C17 3.1653 no .
H26 C18 3.2704 no .
H26 C19 3.5251 no .
H26 H8 3.4516 no 1_455
H26 H8 3.4765 no .
H26 H18 3.3608 no 2_655
H26 H28 3.5981 no 1_655
H26 H29 3.5879 no 1_655
H26 H34 3.3804 no 2_555
H27 C23 3.5930 no 2_655
H27 C46 3.5736 no 2_555
H27 H8 3.5154 no 1_455
H27 H16 2.8176 no 2_555
H27 H17 3.5816 no 2_555
H27 H17 3.2446 no 4_555
H27 H18 2.6354 no 2_655
H27 H34 2.9800 no 2_555
H27 H35 3.3065 no 2_555
H28 C21 3.5354 no 4_455
H28 C23 3.0800 no 2_555
H28 H12 3.1108 no 4_455
H28 H13 3.0387 no 4_455
H28 H16 2.7684 no 2_555
H28 H17 2.8160 no 2_555
H28 H17 3.1531 no 4_555
H28 H18 3.1477 no 2_555
H28 H26 3.5981 no 1_455
H29 C6 3.4432 no 4_455
H29 C7 3.1411 no 4_455
H29 C21 3.1850 no 4_455
H29 H5 3.5856 no 4_455
H29 H6 3.3284 no 4_555
H29 H12 2.7844 no 4_455
H29 H13 3.0978 no 4_455
H29 H26 3.5879 no 1_455
H30 H9 3.5403 no 2_645
H30 H10 3.0673 no 4_555
H30 H11 3.0790 no 4_555
H30 H15 3.1242 no .
H30 H33 3.2896 no 1_655
H31 C17 3.3854 no 4_455
H31 C18 3.3258 no 4_455
H31 C19 3.5476 no 4_455
H31 C20 3.4693 no 4_555
H31 H10 3.1084 no 4_555
H31 H11 2.7261 no 4_555
H32 C6 3.4443 no 1_455
H32 C22 3.4789 no .
H32 H5 2.6871 no 1_455
H32 H13 3.1357 no 1_455
H32 H14 2.9976 no .
H32 H15 3.2149 no 1_455
H32 H15 3.2220 no .
H32 H16 3.1717 no .
H33 C29 3.4748 no 1_455
H33 H5 3.4294 no 1_455
H33 H15 2.9866 no 1_455
H33 H23 2.6375 no 1_455
H33 H30 3.2896 no 1_455
H34 C18 3.4805 no 2_545
H34 C41 3.5877 no 2_545
H34 H9 3.0961 no 2_545
H34 H10 3.3940 no 2_545
H34 H15 3.2628 no 1_455
H34 H18 3.2078 no 1_455
H34 H26 3.3804 no 2_545
H34 H27 2.9800 no 2_545
H35 C17 3.4443 no 2_645
H35 C18 3.3354 no 2_645
H35 H8 2.8693 no 2_645
H35 H9 2.6621 no 2_645
H35 H10 3.5607 no 2_545
H35 H16 3.2119 no .
H35 H27 3.3065 no 2_545
H36 C18 3.4058 no 4_455
H36 C19 3.3956 no 2_545
H36 C19 3.3941 no 4_455
H36 H9 3.2088 no 2_545
H36 H9 3.5776 no 2_645
H36 H9 3.2150 no 4_455
H36 H10 2.7757 no 2_545
H36 H10 3.1900 no 4_455

loop_
_geom_torsion_atom_site_label_1
_geom_torsion_atom_site_label_2
_geom_torsion_atom_site_label_3
_geom_torsion_atom_site_label_4
_geom_torsion
_geom_torsion_publ_flag
C11 S1 C14 C1 -176.8(3) no
C11 S1 C14 C13 1.3(3) no
C14 S1 C11 C10 -178.8(4) no
C14 S1 C11 C12 -1.6(3) no
C9 S2 C12 C11 1.0(3) no
C9 S2 C12 C13 179.6(4) no
C12 S2 C9 C8 -178.0(3) no
C12 S2 C9 C10 0.1(3) no
C34 S3 C37 C24 177.2(3) no
C34 S3 C37 C36 -0.1(3) no
C37 S3 C34 C33 -179.8(4) no
C37 S3 C34 C35 0.5(3) no
C32 S4 C35 C34 0.2(3) no
C32 S4 C35 C36 -178.4(4) no
C35 S4 C32 C31 178.9(4) no
C35 S4 C32 C33 -1.0(3) no
C2 C1 C14 S1 176.5(3) no
C2 C1 C14 C13 -1.4(6) no
C14 C1 C2 C3 1.3(6) no
C14 C1 C2 C15 -175.1(4) no
C1 C2 C3 C4 -0.2(6) no
C1 C2 C15 C16 -7.1(7) no
C1 C2 C15 C20 170.9(4) no
C3 C2 C15 C16 176.6(4) no
C3 C2 C15 C20 -5.4(7) no
C15 C2 C3 C4 176.3(4) no
C2 C3 C4 C13 -0.8(7) no
C3 C4 C13 C12 -175.5(4) no
C3 C4 C13 C14 0.7(6) no
C6 C5 C10 C9 1.8(6) no
C6 C5 C10 C11 -177.9(4) no
C10 C5 C6 C7 -0.5(7) no
C5 C6 C7 C8 -0.0(7) no
C5 C6 C7 C21 178.3(4) no
C6 C7 C8 C9 -0.9(7) no
C6 C7 C21 C22 108.5(6) no
C8 C7 C21 C22 -73.2(7) no
C21 C7 C8 C9 -179.2(5) no
C7 C8 C9 S2 -179.8(4) no
C7 C8 C9 C10 2.3(7) no
S2 C9 C10 C5 179.1(2) no
S2 C9 C10 C11 -1.2(4) no
C8 C9 C10 C5 -2.7(6) no
C8 C9 C10 C11 177.0(4) no
C5 C10 C11 S1 -1.2(8) no
C5 C10 C11 C12 -178.4(4) no
C9 C10 C11 S1 179.2(3) no
C9 C10 C11 C12 2.0(5) no
S1 C11 C12 S2 -179.7(2) no
S1 C11 C12 C13 1.4(4) no
C10 C11 C12 S2 -1.9(5) no
C10 C11 C12 C13 179.2(3) no
S2 C12 C13 C4 -2.6(7) no
S2 C12 C13 C14 -179.0(3) no
C11 C12 C13 C4 176.0(4) no
C11 C12 C13 C14 -0.4(5) no
C4 C13 C14 S1 -177.8(3) no
C4 C13 C14 C1 0.4(6) no
C12 C13 C14 S1 -0.8(4) no
C12 C13 C14 C1 177.4(3) no
C2 C15 C16 C17 179.7(5) no
C2 C15 C20 C19 -179.4(5) no
C16 C15 C20 C19 -1.2(9) no
C20 C15 C16 C17 1.5(9) no
C15 C16 C17 C18 -1.3(11) no
C16 C17 C18 C19 0.6(11) no
C17 C18 C19 C20 -0.3(11) no
C18 C19 C20 C15 0.7(11) no
C7 C21 C22 C23 178.1(5) no
C25 C24 C37 S3 -175.5(3) no
C25 C24 C37 C36 1.6(6) no
C37 C24 C25 C26 -2.7(6) no
C37 C24 C25 C38 176.2(4) no
C24 C25 C26 C27 1.8(6) no
C24 C25 C38 C39 6.0(7) no
C24 C25 C38 C43 -170.0(4) no
C26 C25 C38 C39 -175.1(4) no
C26 C25 C38 C43 8.9(7) no
C38 C25 C26 C27 -177.1(4) no
C25 C26 C27 C36 0.2(7) no
C26 C27 C36 C35 176.3(4) no
C26 C27 C36 C37 -1.4(6) no
C29 C28 C33 C32 -1.1(6) no
C29 C28 C33 C34 178.1(4) no
C33 C28 C29 C30 0.3(7) no
C28 C29 C30 C31 0.7(7) no
C28 C29 C30 C44 -179.3(4) no
C29 C30 C31 C32 -0.8(7) no
C29 C30 C44 C45 -108.4(5) no
C31 C30 C44 C45 71.6(7) no
C44 C30 C31 C32 179.2(4) no
C30 C31 C32 S4 -179.9(4) no
C30 C31 C32 C33 -0.0(7) no
S4 C32 C33 C28 -179.1(3) no
S4 C32 C33 C34 1.5(4) no
C31 C32 C33 C28 1.0(6) no
C31 C32 C33 C34 -178.4(4) no
C28 C33 C34 S3 -0.3(8) no
C28 C33 C34 C35 179.4(4) no
C32 C33 C34 S3 178.9(4) no
C32 C33 C34 C35 -1.4(5) no
S3 C34 C35 S4 -179.6(2) no
S3 C34 C35 C36 -0.7(4) no
C33 C34 C35 S4 0.6(5) no
C33 C34 C35 C36 179.5(3) no
S4 C35 C36 C27 1.4(7) no
S4 C35 C36 C37 179.2(3) no
C34 C35 C36 C27 -177.2(4) no
C34 C35 C36 C37 0.7(5) no
C27 C36 C37 S3 177.9(3) no
C27 C36 C37 C24 0.5(6) no
C35 C36 C37 S3 -0.3(4) no
C35 C36 C37 C24 -177.7(3) no
C25 C38 C39 C40 -177.7(5) no
C25 C38 C43 C42 178.5(5) no
C39 C38 C43 C42 2.2(9) no
C43 C38 C39 C40 -1.5(9) no
C38 C39 C40 C41 -0.8(11) no
C39 C40 C41 C42 2.4(11) no
C40 C41 C42 C43 -1.6(12) no
C41 C42 C43 C38 -0.8(12) no
C30 C44 C45 C46 -178.3(5) no
